data_8102267
loop_
_publ_author_name
'Jian-Ge Wang'
'Jian-Hua Qin'
'Pu-Zhou Hu'
'Bang-Tun Zhao'

_publ_section_title
;
 Crystal structure of
 2,2'-(1,2-diethanediyl-bis(thio)-bis-(1,3,4-thiadiazole) copper(II)
 diperchlorate, [Cu(C6H6N4S4)4][ClO4]2
;
_journal_issue 3
_journal_name_full 'Zeitschrift f\"ur Kristallographie - New Crystal Structures'
_journal_page_first 225
_journal_volume 223
_journal_year 2008
_chemical_formula_sum 'C24 H24 Cl2 Cu N16 O8 S16'
_chemical_formula_weight 1311.99
_space_group_IT_number 2
_symmetry_cell_setting triclinic
_symmetry_space_group_name_Hall '-P 1'
_symmetry_space_group_name_H-M 'P -1'
_atom_sites_solution_hydrogens geom
_atom_sites_solution_primary direct
_atom_sites_solution_secondary difmap
_audit_creation_method SHELXL-97
_cell_angle_alpha 68.694(2)
_cell_angle_beta 76.439(2)
_cell_angle_gamma 74.924(2)
_cell_formula_units_Z 1
_cell_length_a 10.4488(17)
_cell_length_b 10.4744(17)
_cell_length_c 12.705(2)
_cell_measurement_reflns_used 3672
_cell_measurement_temperature 291(2)
_cell_measurement_theta_max 27.27
_cell_measurement_theta_min 2.56
_cell_volume 1235.6(3)
_computing_cell_refinement 'Bruker SMART'
_computing_data_collection 'Bruker SMART'
_computing_data_reduction 'Bruker SAINT'
_computing_molecular_graphics 'Bruker SHELXTL'
_computing_publication_material 'Bruker SHELXTL'
_computing_structure_refinement 'SHELXL-97 (Sheldrick, 1997)'
_computing_structure_solution 'SHELXS-97 (Sheldrick, 1990)'
_diffrn_ambient_temperature 291(2)
_diffrn_measured_fraction_theta_full 0.992
_diffrn_measured_fraction_theta_max 0.992
_diffrn_measurement_device_type 'CCD area detector'
_diffrn_measurement_method 'phi and omega scans'
_diffrn_radiation_monochromator graphite
_diffrn_radiation_source 'fine-focus sealed tube'
_diffrn_radiation_type MoK\a
_diffrn_radiation_wavelength 0.71073
_diffrn_reflns_av_R_equivalents 0.0186
_diffrn_reflns_av_sigmaI/netI 0.0264
_diffrn_reflns_limit_h_max 12
_diffrn_reflns_limit_h_min -12
_diffrn_reflns_limit_k_max 12
_diffrn_reflns_limit_k_min -12
_diffrn_reflns_limit_l_max 15
_diffrn_reflns_limit_l_min -15
_diffrn_reflns_number 9463
_diffrn_reflns_theta_full 25.49
_diffrn_reflns_theta_max 25.49
_diffrn_reflns_theta_min 2.56
_exptl_absorpt_coefficient_mu 1.288
_exptl_absorpt_correction_T_max 0.8692
_exptl_absorpt_correction_T_min 0.5653
_exptl_absorpt_correction_type multi-scan
_exptl_absorpt_process_details SADABS
_exptl_crystal_colour BLUE
_exptl_crystal_density_diffrn 1.763
_exptl_crystal_density_method 'not measured'
_exptl_crystal_description BLOCK
_exptl_crystal_F_000 663
_exptl_crystal_size_max 0.50
_exptl_crystal_size_mid 0.37
_exptl_crystal_size_min 0.11
_refine_diff_density_max 0.681
_refine_diff_density_min -0.526
_refine_diff_density_rms 0.062
_refine_ls_extinction_method none
_refine_ls_goodness_of_fit_ref 1.030
_refine_ls_hydrogen_treatment constr
_refine_ls_matrix_type full
_refine_ls_number_parameters 304
_refine_ls_number_reflns 4562
_refine_ls_number_restraints 120
_refine_ls_restrained_S_all 1.028
_refine_ls_R_factor_all 0.0513
_refine_ls_R_factor_gt 0.0401
_refine_ls_shift/su_max 0.001
_refine_ls_shift/su_mean 0.000
_refine_ls_structure_factor_coef Fsqd
_refine_ls_weighting_details 'calc w=1/[\s^2^(Fo^2^)+(0.0474P)^2^+1.2670P] where P=(Fo^2^+2Fc^2^)/3'
_refine_ls_weighting_scheme calc
_refine_ls_wR_factor_gt 0.0985
_refine_ls_wR_factor_ref 0.1069
_reflns_number_gt 3666
_reflns_number_total 4562
_reflns_threshold_expression >2sigma(I)
_cod_data_source_file 1267-2236.cff
_cod_data_source_block bb
_cod_depositor_comments
;
The following automatic conversions were performed:
'_symmetry_cell_setting' value 'Triclinic' changed to 'triclinic'
according to '/home/saulius/struct/CIF-dictionaries/cif_core.dic'
dictionary named 'cif_core.dic' version 2.4.1 from
2010-06-29.

'_exptl_absorpt_correction_type' value 'MULTI-SCAN' changed
to 'multi-scan' according to
'/home/saulius/struct/CIF-dictionaries/cif_core.dic' dictionary named
'cif_core.dic' version 2.4.1 from
2010-06-29.

'_refine_ls_hydrogen_treatment' value 'CONSTR' changed to
'constr' according to '/home/saulius/struct/CIF-dictionaries/cif_core.dic'
dictionary named 'cif_core.dic' version 2.4.1 from 2010-06-29.

Automatic conversion script
Id: cif_fix_enum 1555 2011-01-17 13:19:09Z saulius 
;
_cod_original_cell_volume 1235.7(3)
_cod_original_sg_symbol_H-M P-1
_cod_database_code 8102267

loop_
_symmetry_equiv_pos_as_xyz
'x, y, z'
'-x, -y, -z'

loop_
_atom_site_label
_atom_site_type_symbol
_atom_site_fract_x
_atom_site_fract_y
_atom_site_fract_z
_atom_site_U_iso_or_equiv
_atom_site_adp_type
_atom_site_occupancy
_atom_site_symmetry_multiplicity
_atom_site_calc_flag
_atom_site_refinement_flags
_atom_site_disorder_assembly
_atom_site_disorder_group
Cu1 Cu 1.0000 0.0000 0.0000 0.03943(15) Uani 1 2 d S . .
Cl1 Cl 0.40443(9) 0.36835(9) 0.23363(7) 0.0529(2) Uani 1 1 d U . .
S1 S 0.61534(12) 0.33125(11) 0.50986(11) 0.0757(3) Uani 1 1 d U . .
S2 S 0.67736(11) 0.09341(10) 0.41740(9) 0.0643(3) Uani 1 1 d . . .
S3 S 0.82393(11) -0.34398(9) 0.44402(8) 0.0605(3) Uani 1 1 d . . .
S4 S 1.06875(10) -0.41563(8) 0.27990(7) 0.0508(2) Uani 1 1 d . . .
S5 S 1.02592(11) 0.18570(12) 0.26490(9) 0.0667(3) Uani 1 1 d U . .
S6 S 0.81586(13) 0.44541(12) 0.20059(11) 0.0798(3) Uani 1 1 d . . .
S7 S 0.55753(11) 0.71366(11) 0.13943(11) 0.0709(3) Uani 1 1 d . . .
S8 S 0.53560(10) 0.99375(11) 0.16515(9) 0.0635(3) Uani 1 1 d . . .
O1 O 0.5283(4) 0.3252(4) 0.1737(3) 0.1143(14) Uani 1 1 d U . .
O2 O 0.3255(6) 0.2699(6) 0.2635(4) 0.163(2) Uani 1 1 d U . .
O3 O 0.4211(4) 0.3889(3) 0.3338(2) 0.0837(9) Uani 1 1 d U . .
O4 O 0.3467(4) 0.4973(4) 0.1609(3) 0.1081(13) Uani 1 1 d U . .
N1 N 0.7796(4) 0.1965(4) 0.6477(4) 0.0859(12) Uani 1 1 d U . .
N2 N 0.7839(4) 0.1099(3) 0.5858(3) 0.0724(10) Uani 1 1 d U . .
N3 N 0.9091(3) -0.1780(3) 0.2323(2) 0.0453(6) Uani 1 1 d U . .
N4 N 1.0087(3) -0.1751(3) 0.1388(2) 0.0415(6) Uani 1 1 d U . .
N5 N 0.9852(3) 0.1142(3) 0.1083(2) 0.0442(6) Uani 1 1 d U . .
N6 N 0.9002(3) 0.2419(3) 0.0991(2) 0.0472(6) Uani 1 1 d U . .
N7 N 0.7586(3) 1.0151(3) 0.0342(3) 0.0569(7) Uani 1 1 d U . .
N8 N 0.7322(3) 0.8889(3) 0.0402(3) 0.0543(7) Uani 1 1 d U . .
C1 C 0.6965(4) 0.3117(4) 0.6175(4) 0.0694(11) Uani 1 1 d U . .
H1 H 0.6816 0.3799 0.6520 0.083 Uiso 1 1 calc R . .
C2 C 0.7034(4) 0.1670(4) 0.5112(3) 0.0506(8) Uani 1 1 d U . .
C3 C 0.7795(4) -0.0807(4) 0.4632(3) 0.0552(9) Uani 1 1 d U . .
H3A H 0.8707 -0.0811 0.4231 0.066 Uiso 1 1 calc R . .
H3B H 0.7814 -0.1110 0.5447 0.066 Uiso 1 1 calc R . .
C4 C 0.7161(4) -0.1762(4) 0.4356(3) 0.0531(8) Uani 1 1 d U . .
H4A H 0.6935 -0.1315 0.3590 0.064 Uiso 1 1 calc R . .
H4B H 0.6334 -0.1902 0.4883 0.064 Uiso 1 1 calc R . .
C5 C 0.9277(3) -0.2984(3) 0.3121(3) 0.0435(7) Uani 1 1 d U . .
C6 C 1.0970(3) -0.2897(3) 0.1519(3) 0.0458(7) Uani 1 1 d U . .
H6 H 1.1700 -0.3022 0.0959 0.055 Uiso 1 1 calc R . .
C7 C 1.0550(4) 0.0733(4) 0.1900(3) 0.0551(9) Uani 1 1 d U . .
H7 H 1.1161 -0.0109 0.2065 0.066 Uiso 1 1 calc R . .
C8 C 0.9103(4) 0.2917(4) 0.1760(3) 0.0518(8) Uani 1 1 d U . .
C9 C 0.8026(6) 0.5651(5) 0.0590(4) 0.0939(16) Uani 1 1 d U . .
H9A H 0.8538 0.6365 0.0445 0.113 Uiso 1 1 calc R . .
H9B H 0.8435 0.5150 0.0048 0.113 Uiso 1 1 calc R . .
C10 C 0.6629(5) 0.6352(5) 0.0371(4) 0.0743(12) Uani 1 1 d U . .
H10A H 0.6193 0.5667 0.0323 0.089 Uiso 1 1 calc R . .
H10B H 0.6684 0.7071 -0.0371 0.089 Uiso 1 1 calc R . .
C11 C 0.6209(3) 0.8641(4) 0.1064(3) 0.0503(8) Uani 1 1 d U . .
C12 C 0.6665(4) 1.0786(4) 0.0941(3) 0.0625(10) Uani 1 1 d U . .
H12 H 0.6703 1.1640 0.0989 0.075 Uiso 1 1 calc R . .

loop_
_atom_site_aniso_label
_atom_site_aniso_U_11
_atom_site_aniso_U_22
_atom_site_aniso_U_33
_atom_site_aniso_U_23
_atom_site_aniso_U_13
_atom_site_aniso_U_12
Cu1 0.0508(3) 0.0300(3) 0.0309(3) -0.0055(2) -0.0088(2) -0.0007(2)
Cl1 0.0612(5) 0.0472(5) 0.0468(5) -0.0153(4) -0.0073(4) -0.0052(4)
S1 0.0871(8) 0.0521(6) 0.0985(9) -0.0347(6) -0.0482(7) 0.0145(5)
S2 0.0822(7) 0.0521(5) 0.0623(6) -0.0217(5) -0.0317(5) 0.0041(5)
S3 0.0858(7) 0.0409(5) 0.0410(5) -0.0042(4) 0.0029(4) -0.0136(4)
S4 0.0679(6) 0.0340(4) 0.0418(4) -0.0053(3) -0.0160(4) 0.0015(4)
S5 0.0741(7) 0.0702(7) 0.0662(6) -0.0258(5) -0.0323(5) -0.0069(5)
S6 0.0951(8) 0.0672(7) 0.0861(8) -0.0424(6) -0.0277(7) 0.0069(6)
S7 0.0640(6) 0.0592(6) 0.0893(8) -0.0271(6) -0.0021(5) -0.0155(5)
S8 0.0546(6) 0.0637(6) 0.0702(6) -0.0319(5) -0.0086(5) 0.0057(5)
O1 0.090(2) 0.130(3) 0.105(3) -0.063(2) -0.004(2) 0.036(2)
O2 0.246(6) 0.193(5) 0.099(3) -0.025(3) -0.012(3) -0.169(5)
O3 0.126(3) 0.073(2) 0.0597(17) -0.0277(15) -0.0203(17) -0.0174(19)
O4 0.122(3) 0.092(2) 0.075(2) -0.0203(19) -0.031(2) 0.043(2)
N1 0.117(3) 0.060(2) 0.096(3) -0.036(2) -0.063(2) 0.014(2)
N2 0.091(2) 0.0541(19) 0.082(2) -0.0309(18) -0.046(2) 0.0102(17)
N3 0.0556(16) 0.0368(14) 0.0344(13) -0.0067(11) -0.0039(12) -0.0036(12)
N4 0.0500(15) 0.0360(14) 0.0312(13) -0.0068(11) -0.0068(11) -0.0015(11)
N5 0.0477(15) 0.0396(14) 0.0375(14) -0.0048(11) -0.0081(12) -0.0051(12)
N6 0.0523(16) 0.0436(15) 0.0435(15) -0.0135(12) -0.0101(12) -0.0039(12)
N7 0.0632(19) 0.0454(17) 0.0588(18) -0.0153(14) -0.0086(15) -0.0080(14)
N8 0.0591(18) 0.0473(17) 0.0561(17) -0.0187(14) -0.0062(14) -0.0092(14)
C1 0.084(3) 0.053(2) 0.082(3) -0.029(2) -0.031(2) -0.003(2)
C2 0.056(2) 0.0418(18) 0.0516(19) -0.0147(15) -0.0116(16) -0.0030(15)
C3 0.067(2) 0.047(2) 0.051(2) -0.0160(16) -0.0168(17) -0.0018(17)
C4 0.057(2) 0.053(2) 0.0450(18) -0.0154(16) -0.0009(15) -0.0107(17)
C5 0.059(2) 0.0335(16) 0.0369(16) -0.0097(13) -0.0092(14) -0.0079(14)
C6 0.0533(19) 0.0413(17) 0.0386(17) -0.0108(14) -0.0122(14) -0.0005(15)
C7 0.060(2) 0.050(2) 0.052(2) -0.0104(16) -0.0202(17) -0.0047(17)
C8 0.051(2) 0.051(2) 0.054(2) -0.0160(16) -0.0093(16) -0.0116(16)
C9 0.104(4) 0.062(3) 0.088(3) -0.020(2) 0.018(3) -0.005(3)
C10 0.103(3) 0.060(3) 0.066(3) -0.026(2) -0.016(2) -0.017(2)
C11 0.049(2) 0.050(2) 0.0485(19) -0.0164(16) -0.0102(16) -0.0022(16)
C12 0.073(3) 0.043(2) 0.071(2) -0.0212(18) -0.019(2) 0.0008(18)

loop_
_atom_type_symbol
_atom_type_description
_atom_type_scat_dispersion_real
_atom_type_scat_dispersion_imag
_atom_type_scat_source
C C 0.0033 0.0016 'International Tables Vol C Tables 4.2.6.8 and 6.1.1.4'
H H 0.0000 0.0000 'International Tables Vol C Tables 4.2.6.8 and 6.1.1.4'
N N 0.0061 0.0033 'International Tables Vol C Tables 4.2.6.8 and 6.1.1.4'
O O 0.0106 0.0060 'International Tables Vol C Tables 4.2.6.8 and 6.1.1.4'
S S 0.1246 0.1234 'International Tables Vol C Tables 4.2.6.8 and 6.1.1.4'
Cu Cu 0.3201 1.2651 'International Tables Vol C Tables 4.2.6.8 and 6.1.1.4'
Cl Cl 0.1484 0.1585 'International Tables Vol C Tables 4.2.6.8 and 6.1.1.4'

loop_
_geom_angle_atom_site_label_1
_geom_angle_atom_site_label_2
_geom_angle_atom_site_label_3
_geom_angle
_geom_angle_site_symmetry_1
_geom_angle_site_symmetry_3
_geom_angle_publ_flag
N4 Cu1 N4 180.0 . 2_755 ?
N4 Cu1 N5 91.80(10) . 2_755 ?
N4 Cu1 N5 88.20(10) 2_755 2_755 ?
N4 Cu1 N5 88.20(10) . . ?
N4 Cu1 N5 91.80(10) 2_755 . ?
N5 Cu1 N5 180.0 2_755 . ?
N4 Cu1 N7 92.70(10) . 2_765 ?
N4 Cu1 N7 87.30(10) 2_755 2_765 ?
N5 Cu1 N7 91.98(10) 2_755 2_765 ?
N5 Cu1 N7 88.02(10) . 2_765 ?
N4 Cu1 N7 87.30(10) . 1_545 ?
N4 Cu1 N7 92.70(10) 2_755 1_545 ?
N5 Cu1 N7 88.02(10) 2_755 1_545 ?
N5 Cu1 N7 91.98(10) . 1_545 ?
N7 Cu1 N7 180.0 2_765 1_545 ?
O2 Cl1 O1 109.9(3) . . ?
O2 Cl1 O4 111.7(3) . . ?
O1 Cl1 O4 106.5(2) . . ?
O2 Cl1 O3 109.5(2) . . ?
O1 Cl1 O3 110.8(2) . . ?
O4 Cl1 O3 108.4(2) . . ?
C1 S1 C2 86.65(19) . . ?
C2 S2 C3 101.44(17) . . ?
C5 S3 C4 99.50(16) . . ?
C6 S4 C5 86.71(15) . . ?
C7 S5 C8 87.15(17) . . ?
C8 S6 C9 103.1(2) . . ?
C11 S7 C10 101.83(19) . . ?
C12 S8 C11 86.42(18) . . ?
C1 N1 N2 112.3(3) . . ?
C2 N2 N1 111.6(3) . . ?
C5 N3 N4 110.6(3) . . ?
C6 N4 N3 113.6(3) . . ?
C6 N4 Cu1 128.0(2) . . ?
N3 N4 Cu1 118.44(18) . . ?
C7 N5 N6 113.2(3) . . ?
C7 N5 Cu1 123.4(2) . . ?
N6 N5 Cu1 123.35(19) . . ?
C8 N6 N5 111.4(3) . . ?
C12 N7 N8 112.7(3) . . ?
C12 N7 Cu1 129.7(3) . 1_565 ?
N8 N7 Cu1 108.9(2) . 1_565 ?
C11 N8 N7 111.6(3) . . ?
N1 C1 S1 115.2(3) . . ?
N1 C1 H1 122.4 . . ?
S1 C1 H1 122.4 . . ?
N2 C2 S1 114.2(3) . . ?
N2 C2 S2 126.3(3) . . ?
S1 C2 S2 119.5(2) . . ?
C4 C3 S2 106.8(2) . . ?
C4 C3 H3A 110.4 . . ?
S2 C3 H3A 110.4 . . ?
C4 C3 H3B 110.4 . . ?
S2 C3 H3B 110.4 . . ?
H3A C3 H3B 108.6 . . ?
C3 C4 S3 112.9(3) . . ?
C3 C4 H4A 109.0 . . ?
S3 C4 H4A 109.0 . . ?
C3 C4 H4B 109.0 . . ?
S3 C4 H4B 109.0 . . ?
H4A C4 H4B 107.8 . . ?
N3 C5 S4 114.8(2) . . ?
N3 C5 S3 124.8(3) . . ?
S4 C5 S3 120.39(18) . . ?
N4 C6 S4 114.4(3) . . ?
N4 C6 H6 122.8 . . ?
S4 C6 H6 122.8 . . ?
N5 C7 S5 114.4(3) . . ?
N5 C7 H7 122.8 . . ?
S5 C7 H7 122.8 . . ?
N6 C8 S5 113.9(3) . . ?
N6 C8 S6 126.9(3) . . ?
S5 C8 S6 119.2(2) . . ?
C10 C9 S6 115.2(3) . . ?
C10 C9 H9A 108.5 . . ?
S6 C9 H9A 108.5 . . ?
C10 C9 H9B 108.5 . . ?
S6 C9 H9B 108.5 . . ?
H9A C9 H9B 107.5 . . ?
C9 C10 S7 117.0(3) . . ?
C9 C10 H10A 108.0 . . ?
S7 C10 H10A 108.0 . . ?
C9 C10 H10B 108.0 . . ?
S7 C10 H10B 108.0 . . ?
H10A C10 H10B 107.3 . . ?
N8 C11 S8 114.5(3) . . ?
N8 C11 S7 125.0(3) . . ?
S8 C11 S7 120.5(2) . . ?
N7 C12 S8 114.8(3) . . ?
N7 C12 H12 122.6 . . ?
S8 C12 H12 122.6 . . ?

loop_
_geom_bond_atom_site_label_1
_geom_bond_atom_site_label_2
_geom_bond_distance
_geom_bond_site_symmetry_2
_geom_bond_publ_flag
Cu1 N4 2.030(2) . ?
Cu1 N4 2.030(2) 2_755 ?
Cu1 N5 2.085(3) 2_755 ?
Cu1 N5 2.085(3) . ?
Cu1 N7 2.430(3) 2_765 ?
Cu1 N7 2.430(3) 1_545 ?
Cl1 O2 1.378(4) . ?
Cl1 O1 1.394(3) . ?
Cl1 O4 1.404(3) . ?
Cl1 O3 1.422(3) . ?
S1 C1 1.697(4) . ?
S1 C2 1.723(3) . ?
S2 C2 1.737(4) . ?
S2 C3 1.820(4) . ?
S3 C5 1.746(3) . ?
S3 C4 1.806(4) . ?
S4 C6 1.700(3) . ?
S4 C5 1.729(3) . ?
S5 C7 1.697(4) . ?
S5 C8 1.732(4) . ?
S6 C8 1.748(4) . ?
S6 C9 1.793(5) . ?
S7 C11 1.741(4) . ?
S7 C10 1.793(4) . ?
S8 C12 1.716(4) . ?
S8 C11 1.730(4) . ?
N1 C1 1.278(5) . ?
N1 N2 1.387(5) . ?
N2 C2 1.290(5) . ?
N3 C5 1.301(4) . ?
N3 N4 1.380(3) . ?
N4 C6 1.293(4) . ?
N5 C7 1.289(4) . ?
N5 N6 1.382(4) . ?
N6 C8 1.298(4) . ?
N7 C12 1.280(5) . ?
N7 N8 1.392(4) . ?
N7 Cu1 2.430(3) 1_565 ?
N8 C11 1.291(4) . ?
C1 H1 0.9300 . ?
C3 C4 1.507(5) . ?
C3 H3A 0.9700 . ?
C3 H3B 0.9700 . ?
C4 H4A 0.9700 . ?
C4 H4B 0.9700 . ?
C6 H6 0.9300 . ?
C7 H7 0.9300 . ?
C9 C10 1.493(7) . ?
C9 H9A 0.9700 . ?
C9 H9B 0.9700 . ?
C10 H10A 0.9700 . ?
C10 H10B 0.9700 . ?
C12 H12 0.9300 . ?

loop_
_geom_torsion_atom_site_label_1
_geom_torsion_atom_site_label_2
_geom_torsion_atom_site_label_3
_geom_torsion_atom_site_label_4
_geom_torsion
_geom_torsion_site_symmetry_1
_geom_torsion_site_symmetry_2
_geom_torsion_site_symmetry_3
_geom_torsion_site_symmetry_4
_geom_torsion_publ_flag
C1 N1 N2 C2 0.6(6) . . . . ?
C5 N3 N4 C6 -0.8(4) . . . . ?
C5 N3 N4 Cu1 178.3(2) . . . . ?
N4 Cu1 N4 C6 91(15) 2_755 . . . ?
N5 Cu1 N4 C6 52.2(3) 2_755 . . . ?
N5 Cu1 N4 C6 -127.8(3) . . . . ?
N7 Cu1 N4 C6 -39.9(3) 2_765 . . . ?
N7 Cu1 N4 C6 140.1(3) 1_545 . . . ?
N4 Cu1 N4 N3 -88(15) 2_755 . . . ?
N5 Cu1 N4 N3 -126.8(2) 2_755 . . . ?
N5 Cu1 N4 N3 53.2(2) . . . . ?
N7 Cu1 N4 N3 141.1(2) 2_765 . . . ?
N7 Cu1 N4 N3 -38.9(2) 1_545 . . . ?
N4 Cu1 N5 C7 41.4(3) . . . . ?
N4 Cu1 N5 C7 -138.6(3) 2_755 . . . ?
N5 Cu1 N5 C7 165(24) 2_755 . . . ?
N7 Cu1 N5 C7 -51.3(3) 2_765 . . . ?
N7 Cu1 N5 C7 128.7(3) 1_545 . . . ?
N4 Cu1 N5 N6 -139.0(2) . . . . ?
N4 Cu1 N5 N6 41.0(2) 2_755 . . . ?
N5 Cu1 N5 N6 -15(24) 2_755 . . . ?
N7 Cu1 N5 N6 128.2(2) 2_765 . . . ?
N7 Cu1 N5 N6 -51.8(2) 1_545 . . . ?
C7 N5 N6 C8 -0.1(4) . . . . ?
Cu1 N5 N6 C8 -179.7(2) . . . . ?
C12 N7 N8 C11 -0.7(4) . . . . ?
Cu1 N7 N8 C11 150.3(2) 1_565 . . . ?
N2 N1 C1 S1 -0.9(6) . . . . ?
C2 S1 C1 N1 0.8(4) . . . . ?
N1 N2 C2 S1 0.0(5) . . . . ?
N1 N2 C2 S2 -179.4(3) . . . . ?
C1 S1 C2 N2 -0.4(3) . . . . ?
C1 S1 C2 S2 179.0(3) . . . . ?
C3 S2 C2 N2 4.6(4) . . . . ?
C3 S2 C2 S1 -174.8(2) . . . . ?
C2 S2 C3 C4 151.7(3) . . . . ?
S2 C3 C4 S3 166.43(18) . . . . ?
C5 S3 C4 C3 -79.9(3) . . . . ?
N4 N3 C5 S4 0.9(3) . . . . ?
N4 N3 C5 S3 179.9(2) . . . . ?
C6 S4 C5 N3 -0.6(3) . . . . ?
C6 S4 C5 S3 -179.7(2) . . . . ?
C4 S3 C5 N3 -7.9(3) . . . . ?
C4 S3 C5 S4 171.1(2) . . . . ?
N3 N4 C6 S4 0.4(4) . . . . ?
Cu1 N4 C6 S4 -178.68(16) . . . . ?
C5 S4 C6 N4 0.1(3) . . . . ?
N6 N5 C7 S5 -0.3(4) . . . . ?
Cu1 N5 C7 S5 179.31(15) . . . . ?
C8 S5 C7 N5 0.4(3) . . . . ?
N5 N6 C8 S5 0.4(4) . . . . ?
N5 N6 C8 S6 -176.5(2) . . . . ?
C7 S5 C8 N6 -0.5(3) . . . . ?
C7 S5 C8 S6 176.7(2) . . . . ?
C9 S6 C8 N6 -39.9(4) . . . . ?
C9 S6 C8 S5 143.4(3) . . . . ?
C8 S6 C9 C10 126.2(4) . . . . ?
S6 C9 C10 S7 49.4(5) . . . . ?
C11 S7 C10 C9 75.2(4) . . . . ?
N7 N8 C11 S8 1.4(4) . . . . ?
N7 N8 C11 S7 -177.5(2) . . . . ?
C12 S8 C11 N8 -1.3(3) . . . . ?
C12 S8 C11 S7 177.7(2) . . . . ?
C10 S7 C11 N8 -12.1(4) . . . . ?
C10 S7 C11 S8 169.0(2) . . . . ?
N8 N7 C12 S8 -0.3(4) . . . . ?
Cu1 N7 C12 S8 -143.8(2) 1_565 . . . ?
C11 S8 C12 N7 0.9(3) . . . . ?
